data_1556783
loop_
_publ_author_name
'Aaker\"oy, Christer B'
'Spartz, Christine L.'
'Dembowski, Sean'
'Dwyre, Savannah'
'Desper, John'

_publ_section_title
;
 A systematic structural study of halogen bonding versus hydrogen bonding
 within competitive supramolecular systems.
;
_journal_issue 'Pt 5'
_journal_name_full IUCrJ
_journal_page_first 498
_journal_page_last 510
_journal_paper_doi 10.1107/S2052252515010854
_journal_volume 2
_journal_year 2015
_chemical_formula_moiety
;
(C7 H6 Br N O) (C9 H12 N2)
;
_chemical_formula_sum 'C16 H18 Br N3 O'
_chemical_formula_weight 348.24
_chemical_name_systematic
;
S---AV-14--5 4-Br-PhCH(=NOH), 4-(1-pyrrolidinyl)-pyridine
;
_space_group_IT_number 2
_space_group_name_Hall '-P 1'
_space_group_name_H-M_alt 'P -1'
_symmetry_cell_setting triclinic
_symmetry_space_group_name_H-M 'P -1'
_atom_sites_solution_hydrogens geom
_atom_sites_solution_primary direct
_atom_sites_solution_secondary difmap
_audit_creation_method SHELXL-97
_cell_angle_alpha 101.314(5)
_cell_angle_beta 94.225(5)
_cell_angle_gamma 113.541(4)
_cell_formula_units_Z 2
_cell_length_a 7.8090(11)
_cell_length_b 9.6156(14)
_cell_length_c 11.4520(18)
_cell_measurement_reflns_used 9017
_cell_measurement_temperature 120(2)
_cell_measurement_theta_max 31.37
_cell_measurement_theta_min 2.38
_cell_volume 761.9(2)
_computing_cell_refinement 'Bruker SAINT'
_computing_data_collection 'Bruker APEX2'
_computing_data_reduction 'Bruker SAINT'
_computing_molecular_graphics 'Bruker SHELXTL'
_computing_publication_material 'Bruker SHELXTL'
_computing_structure_refinement 'SHELXL-97 (Sheldrick, 2008)'
_computing_structure_solution 'SHELXS-97 (Sheldrick, 2008)'
_diffrn_ambient_temperature 120(2)
_diffrn_measured_fraction_theta_full 0.961
_diffrn_measured_fraction_theta_max 0.915
_diffrn_measurement_device_type 'Bruker APEX-II CCD'
_diffrn_measurement_method '\f and \w scans'
_diffrn_radiation_monochromator graphite
_diffrn_radiation_source 'fine-focus sealed tube'
_diffrn_radiation_type MoK\a
_diffrn_radiation_wavelength 0.71073
_diffrn_reflns_av_R_equivalents 0.0299
_diffrn_reflns_av_sigmaI/netI 0.0304
_diffrn_reflns_limit_h_max 11
_diffrn_reflns_limit_h_min -11
_diffrn_reflns_limit_k_max 13
_diffrn_reflns_limit_k_min -14
_diffrn_reflns_limit_l_max 16
_diffrn_reflns_limit_l_min -15
_diffrn_reflns_number 16077
_diffrn_reflns_theta_full 30.00
_diffrn_reflns_theta_max 31.50
_diffrn_reflns_theta_min 2.38
_exptl_absorpt_coefficient_mu 2.700
_exptl_absorpt_correction_T_max 0.8130
_exptl_absorpt_correction_T_min 0.4980
_exptl_absorpt_correction_type multi-scan
_exptl_absorpt_process_details SADABS
_exptl_crystal_colour colourless
_exptl_crystal_density_diffrn 1.518
_exptl_crystal_density_method 'not measured'
_exptl_crystal_description prism
_exptl_crystal_F_000 356
_exptl_crystal_size_max 0.30
_exptl_crystal_size_mid 0.22
_exptl_crystal_size_min 0.08
_refine_diff_density_max 0.526
_refine_diff_density_min -0.329
_refine_diff_density_rms 0.073
_refine_ls_extinction_method none
_refine_ls_goodness_of_fit_ref 1.106
_refine_ls_hydrogen_treatment mixed
_refine_ls_matrix_type full
_refine_ls_number_parameters 200
_refine_ls_number_reflns 4635
_refine_ls_number_restraints 0
_refine_ls_restrained_S_all 1.106
_refine_ls_R_factor_all 0.0397
_refine_ls_R_factor_gt 0.0294
_refine_ls_shift/su_max 0.000
_refine_ls_shift/su_mean 0.000
_refine_ls_structure_factor_coef Fsqd
_refine_ls_weighting_details 'calc w=1/[\s^2^(Fo^2^)+(0.0300P)^2^+0.4000P] where P=(Fo^2^+2Fc^2^)/3'
_refine_ls_weighting_scheme calc
_refine_ls_wR_factor_gt 0.0706
_refine_ls_wR_factor_ref 0.0782
_reflns_number_gt 3909
_reflns_number_total 4635
_reflns_threshold_expression >2sigma(I)
_cod_data_source_file lc5065.cif
_cod_data_source_block BrOX5
_cod_depositor_comments
;
The following automatic conversions were performed:

data item '_symmetry_cell_setting' value 'Triclinic' was changed to
'triclinic' in accordance with the
/home/saulius/struct/COD-crude-data/automatic-downloads/DataCite-retrospective/IUCr/depositions/lib/dictionaries/cif_core.dic
dictionary named 'cif_core.dic' version 2.4.2 last updated on
2011-04-26.

Automatic conversion script
Id: cif_fix_values 7556 2019-12-06 15:28:31Z antanas 
;
_cod_original_sg_symbol_H-M P-1
_cod_database_code 1556783
_publcif_datablock.id {39fc5ed7-2d7b-4927-8318-19375b384109}

loop_
_symmetry_equiv_pos_as_xyz
'x, y, z'
'-x, -y, -z'

loop_
_atom_site_label
_atom_site_type_symbol
_atom_site_fract_x
_atom_site_fract_y
_atom_site_fract_z
_atom_site_U_iso_or_equiv
_atom_site_adp_type
_atom_site_occupancy
_atom_site_symmetry_multiplicity
_atom_site_calc_flag
_atom_site_refinement_flags
_atom_site_disorder_assembly
_atom_site_disorder_group
Br1 Br 0.10553(3) 0.80402(2) -0.024168(18) 0.03188(7) Uani 1 1 d . . .
C11 C 0.5557(2) 0.64997(19) 0.12443(15) 0.0223(3) Uani 1 1 d . . .
C12 C 0.5998(2) 0.7564(2) 0.05288(16) 0.0256(3) Uani 1 1 d . . .
H12 H 0.7241 0.7989 0.0344 0.031 Uiso 1 1 calc R . .
C13 C 0.4664(2) 0.8019(2) 0.00795(16) 0.0255(3) Uani 1 1 d . . .
H13 H 0.4976 0.8738 -0.0418 0.031 Uiso 1 1 calc R . .
C14 C 0.2871(2) 0.7407(2) 0.03695(16) 0.0237(3) Uani 1 1 d . . .
C15 C 0.2382(2) 0.6339(2) 0.10828(16) 0.0260(3) Uani 1 1 d . . .
H15 H 0.1139 0.5925 0.1271 0.031 Uiso 1 1 calc R . .
C16 C 0.3728(3) 0.5890(2) 0.15132(16) 0.0255(3) Uani 1 1 d . . .
H16 H 0.3404 0.5157 0.1999 0.031 Uiso 1 1 calc R . .
C17 C 0.7029(2) 0.6042(2) 0.16581(16) 0.0243(3) Uani 1 1 d . . .
H17A H 0.8241 0.6485 0.1432 0.029 Uiso 1 1 calc R . .
N17 N 0.6731(2) 0.50698(17) 0.23105(14) 0.0262(3) Uani 1 1 d . . .
O17 O 0.83261(19) 0.48073(17) 0.25530(13) 0.0313(3) Uani 1 1 d . . .
H17 H 0.802(4) 0.422(3) 0.290(2) 0.038 Uiso 1 1 d . . .
N21 N 0.7593(2) 0.2624(2) 0.38141(16) 0.0347(4) Uani 1 1 d . . .
C22 C 0.8170(3) 0.2995(2) 0.50056(19) 0.0332(4) Uani 1 1 d . . .
H22 H 0.8601 0.4061 0.5427 0.040 Uiso 1 1 calc R . .
C23 C 0.8186(3) 0.1963(2) 0.56604(17) 0.0293(4) Uani 1 1 d . . .
H23 H 0.8624 0.2314 0.6508 0.035 Uiso 1 1 calc R . .
C24 C 0.7548(2) 0.0370(2) 0.50742(16) 0.0248(3) Uani 1 1 d . A .
C25 C 0.6942(3) -0.0027(2) 0.38201(17) 0.0293(4) Uani 1 1 d . . .
H25 H 0.6498 -0.1081 0.3367 0.035 Uiso 1 1 calc R . .
C26 C 0.6996(3) 0.1112(3) 0.32567(19) 0.0353(4) Uani 1 1 d . . .
H26 H 0.6580 0.0810 0.2408 0.042 Uiso 1 1 calc R . .
N31 N 0.7529(2) -0.07022(18) 0.56773(14) 0.0310(3) Uani 1 1 d . . .
C32A C 0.8044(3) -0.0347(2) 0.69838(18) 0.0343(4) Uani 0.818(7) 1 d P A 1
H32A H 0.7451 0.0309 0.7391 0.041 Uiso 0.818(7) 1 calc PR A 1
H32B H 0.9436 0.0214 0.7234 0.041 Uiso 0.818(7) 1 calc PR A 1
C33A C 0.7314(5) -0.1901(3) 0.7287(3) 0.0353(6) Uani 0.818(7) 1 d P A 1
H33A H 0.5990 -0.2232 0.7431 0.042 Uiso 0.818(7) 1 calc PR A 1
H33B H 0.8114 -0.1879 0.8009 0.042 Uiso 0.818(7) 1 calc PR A 1
C34A C 0.7439(6) -0.2973(4) 0.6157(3) 0.0375(7) Uani 0.818(7) 1 d P A 1
H34A H 0.6535 -0.4072 0.6077 0.045 Uiso 0.818(7) 1 calc PR A 1
H34B H 0.8736 -0.2917 0.6182 0.045 Uiso 0.818(7) 1 calc PR A 1
C35A C 0.6923(3) -0.2352(2) 0.5101(2) 0.0343(4) Uani 0.818(7) 1 d P A 1
H35A H 0.7619 -0.2493 0.4432 0.041 Uiso 0.818(7) 1 calc PR A 1
H35B H 0.5544 -0.2875 0.4788 0.041 Uiso 0.818(7) 1 calc PR A 1
C32B C 0.8044(3) -0.0347(2) 0.69838(18) 0.0343(4) Uani 0.182(7) 1 d P A 2
H32C H 0.7126 -0.0074 0.7417 0.041 Uiso 0.182(7) 1 calc PR A 2
H32D H 0.9342 0.0486 0.7286 0.041 Uiso 0.182(7) 1 calc PR A 2
C33B C 0.789(2) -0.2045(17) 0.7034(14) 0.0353(6) Uani 0.182(7) 1 d P A 2
H33C H 0.9172 -0.2030 0.7083 0.042 Uiso 0.182(7) 1 calc PR A 2
H33D H 0.7390 -0.2313 0.7768 0.042 Uiso 0.182(7) 1 calc PR A 2
C34B C 0.663(3) -0.3258(18) 0.5944(15) 0.0375(7) Uani 0.182(7) 1 d P A 2
H34C H 0.7027 -0.4117 0.5715 0.045 Uiso 0.182(7) 1 calc PR A 2
H34D H 0.5288 -0.3698 0.6059 0.045 Uiso 0.182(7) 1 calc PR A 2
C35B C 0.6923(3) -0.2352(2) 0.5101(2) 0.0343(4) Uani 0.182(7) 1 d P A 2
H35C H 0.5733 -0.2730 0.4522 0.041 Uiso 0.182(7) 1 calc PR A 2
H35D H 0.7900 -0.2476 0.4642 0.041 Uiso 0.182(7) 1 calc PR A 2

loop_
_atom_site_aniso_label
_atom_site_aniso_U_11
_atom_site_aniso_U_22
_atom_site_aniso_U_33
_atom_site_aniso_U_23
_atom_site_aniso_U_13
_atom_site_aniso_U_12
Br1 0.02771(10) 0.03555(11) 0.03907(12) 0.01594(8) 0.00721(7) 0.01677(8)
C11 0.0270(8) 0.0180(7) 0.0207(8) 0.0034(6) 0.0029(6) 0.0092(6)
C12 0.0249(8) 0.0228(8) 0.0295(9) 0.0076(7) 0.0086(6) 0.0090(6)
C13 0.0291(8) 0.0225(8) 0.0281(9) 0.0096(7) 0.0081(6) 0.0122(7)
C14 0.0264(8) 0.0218(7) 0.0238(8) 0.0053(6) 0.0043(6) 0.0114(6)
C15 0.0250(8) 0.0255(8) 0.0284(9) 0.0098(7) 0.0083(6) 0.0094(7)
C16 0.0298(8) 0.0224(8) 0.0255(8) 0.0106(6) 0.0065(6) 0.0097(7)
C17 0.0265(8) 0.0223(8) 0.0240(8) 0.0070(6) 0.0042(6) 0.0098(6)
N17 0.0267(7) 0.0246(7) 0.0263(7) 0.0051(6) 0.0011(5) 0.0108(6)
O17 0.0295(7) 0.0320(7) 0.0363(8) 0.0155(6) 0.0031(5) 0.0140(6)
N21 0.0307(8) 0.0372(9) 0.0414(9) 0.0178(7) 0.0073(7) 0.0155(7)
C22 0.0316(9) 0.0254(9) 0.0421(11) 0.0081(8) 0.0074(8) 0.0114(7)
C23 0.0366(10) 0.0242(8) 0.0258(9) 0.0058(7) 0.0036(7) 0.0120(7)
C24 0.0282(8) 0.0231(8) 0.0251(8) 0.0094(6) 0.0068(6) 0.0107(7)
C25 0.0341(9) 0.0271(8) 0.0254(9) 0.0072(7) 0.0041(7) 0.0115(7)
C26 0.0345(10) 0.0433(11) 0.0280(9) 0.0117(8) 0.0036(7) 0.0154(9)
N31 0.0429(9) 0.0243(7) 0.0258(8) 0.0069(6) 0.0067(6) 0.0138(7)
C32A 0.0403(10) 0.0358(10) 0.0278(9) 0.0129(8) 0.0046(8) 0.0148(8)
C33A 0.0378(16) 0.0400(13) 0.0359(14) 0.0210(11) 0.0094(11) 0.0186(11)
C34A 0.0378(18) 0.0326(13) 0.0502(16) 0.0179(12) 0.0082(14) 0.0195(14)
C35A 0.0379(10) 0.0227(8) 0.0424(11) 0.0063(8) 0.0087(8) 0.0133(8)
C32B 0.0403(10) 0.0358(10) 0.0278(9) 0.0129(8) 0.0046(8) 0.0148(8)
C33B 0.0378(16) 0.0400(13) 0.0359(14) 0.0210(11) 0.0094(11) 0.0186(11)
C34B 0.0378(18) 0.0326(13) 0.0502(16) 0.0179(12) 0.0082(14) 0.0195(14)
C35B 0.0379(10) 0.0227(8) 0.0424(11) 0.0063(8) 0.0087(8) 0.0133(8)

loop_
_atom_type_symbol
_atom_type_description
_atom_type_scat_dispersion_real
_atom_type_scat_dispersion_imag
_atom_type_scat_source
C C 0.0033 0.0016 'International Tables Vol C Tables 4.2.6.8 and 6.1.1.4'
H H 0.0000 0.0000 'International Tables Vol C Tables 4.2.6.8 and 6.1.1.4'
N N 0.0061 0.0033 'International Tables Vol C Tables 4.2.6.8 and 6.1.1.4'
O O 0.0106 0.0060 'International Tables Vol C Tables 4.2.6.8 and 6.1.1.4'
Br Br -0.2901 2.4595 'International Tables Vol C Tables 4.2.6.8 and 6.1.1.4'

loop_
_geom_angle_atom_site_label_1
_geom_angle_atom_site_label_2
_geom_angle_atom_site_label_3
_geom_angle
C12 C11 C16 118.69(16)
C12 C11 C17 118.21(15)
C16 C11 C17 123.08(15)
C13 C12 C11 121.40(16)
C13 C12 H12 119.3
C11 C12 H12 119.3
C14 C13 C12 118.59(16)
C14 C13 H13 120.7
C12 C13 H13 120.7
C13 C14 C15 121.53(16)
C13 C14 Br1 118.44(13)
C15 C14 Br1 120.03(13)
C16 C15 C14 118.97(16)
C16 C15 H15 120.5
C14 C15 H15 120.5
C15 C16 C11 120.82(16)
C15 C16 H16 119.6
C11 C16 H16 119.6
N17 C17 C11 121.93(16)
N17 C17 H17A 119.0
C11 C17 H17A 119.0
C17 N17 O17 110.65(15)
N17 O17 H17 103(2)
C22 N21 C26 115.57(17)
N21 C22 C23 124.90(18)
N21 C22 H22 117.6
C23 C22 H22 117.6
C22 C23 C24 119.53(17)
C22 C23 H23 120.2
C24 C23 H23 120.2
N31 C24 C25 122.13(16)
N31 C24 C23 122.06(16)
C25 C24 C23 115.81(16)
C26 C25 C24 119.51(17)
C26 C25 H25 120.2
C24 C25 H25 120.2
N21 C26 C25 124.68(19)
N21 C26 H26 117.7
C25 C26 H26 117.7
C24 N31 C32A 123.51(16)
C24 N31 C35A 123.72(16)
C32A N31 C35A 112.73(16)
N31 C32A C33A 105.09(18)
N31 C32A H32A 110.7
C33A C32A H32A 110.7
N31 C32A H32B 110.7
C33A C32A H32B 110.7
H32A C32A H32B 108.8
C32A C33A C34A 102.5(2)
C32A C33A H33A 111.3
C34A C33A H33A 111.3
C32A C33A H33B 111.3
C34A C33A H33B 111.3
H33A C33A H33B 109.2
C33A C34A C35A 104.7(2)
C33A C34A H34A 110.8
C35A C34A H34A 110.8
C33A C34A H34B 110.8
C35A C34A H34B 110.8
H34A C34A H34B 108.9
N31 C35A C34A 101.86(19)
N31 C35A H35A 111.4
C34A C35A H35A 111.4
N31 C35A H35B 111.4
C34A C35A H35B 111.4
H35A C35A H35B 109.3
C34B C33B H33C 109.4
C34B C33B H33D 109.4
H33C C33B H33D 108.0
C33B C34B H34C 111.8
C33B C34B H34D 111.8
H34C C34B H34D 109.5

loop_
_geom_bond_atom_site_label_1
_geom_bond_atom_site_label_2
_geom_bond_distance
Br1 C14 1.8927(17)
C11 C12 1.388(2)
C11 C16 1.395(2)
C11 C17 1.465(2)
C12 C13 1.384(2)
C12 H12 0.9500
C13 C14 1.380(2)
C13 H13 0.9500
C14 C15 1.389(2)
C15 C16 1.380(3)
C15 H15 0.9500
C16 H16 0.9500
C17 N17 1.270(2)
C17 H17A 0.9500
N17 O17 1.385(2)
O17 H17 0.72(3)
N21 C22 1.335(3)
N21 C26 1.337(3)
C22 C23 1.359(3)
C22 H22 0.9500
C23 C24 1.408(2)
C23 H23 0.9500
C24 N31 1.345(2)
C24 C25 1.405(3)
C25 C26 1.365(3)
C25 H25 0.9500
C26 H26 0.9500
N31 C32A 1.455(2)
N31 C35A 1.456(2)
C32A C33A 1.494(3)
C32A H32A 0.9900
C32A H32B 0.9900
C33A C34A 1.524(4)
C33A H33A 0.9900
C33A H33B 0.9900
C34A C35A 1.545(4)
C34A H34A 0.9900
C34A H34B 0.9900
C35A H35A 0.9900
C35A H35B 0.9900
C33B C34B 1.49(2)
C33B H33C 0.9900
C33B H33D 0.9900
C34B H34C 0.9900
C34B H34D 0.9900

loop_
_geom_hbond_atom_site_label_D
_geom_hbond_atom_site_label_H
_geom_hbond_atom_site_label_A
_geom_hbond_distance_DH
_geom_hbond_distance_HA
_geom_hbond_distance_DA
_geom_hbond_angle_DHA
O17 H17 N21 0.72(3) 1.96(3) 2.678(2) 171(3)

loop_
_geom_torsion_atom_site_label_1
_geom_torsion_atom_site_label_2
_geom_torsion_atom_site_label_3
_geom_torsion_atom_site_label_4
_geom_torsion
C16 C11 C12 C13 -0.3(3)
C17 C11 C12 C13 178.31(16)
C11 C12 C13 C14 0.8(3)
C12 C13 C14 C15 -0.8(3)
C12 C13 C14 Br1 179.73(13)
C13 C14 C15 C16 0.3(3)
Br1 C14 C15 C16 179.70(13)
C14 C15 C16 C11 0.3(3)
C12 C11 C16 C15 -0.3(3)
C17 C11 C16 C15 -178.82(16)
C12 C11 C17 N17 -179.69(16)
C16 C11 C17 N17 -1.2(3)
C11 C17 N17 O17 178.51(14)
C26 N21 C22 C23 0.1(3)
N21 C22 C23 C24 -0.4(3)
C22 C23 C24 N31 -179.88(18)
C22 C23 C24 C25 0.4(3)
N31 C24 C25 C26 -179.91(18)
C23 C24 C25 C26 -0.2(3)
C22 N21 C26 C25 0.2(3)
C24 C25 C26 N21 -0.1(3)
C25 C24 N31 C32A -176.39(18)
C23 C24 N31 C32A 3.9(3)
C25 C24 N31 C35A 1.2(3)
C23 C24 N31 C35A -178.51(18)
C24 N31 C32A C33A 164.5(2)
C35A N31 C32A C33A -13.3(3)
N31 C32A C33A C34A 30.3(3)
C32A C33A C34A C35A -36.6(3)
C24 N31 C35A C34A 172.7(2)
C32A N31 C35A C34A -9.6(2)
C33A C34A C35A N31 28.3(3)
